data_2018101
loop_
_publ_author_name
'Ivashkevich, Ludmila S.'
'Serebryanskaya, Tatyana V.'
'Lyakhov, Alexander S.'
'Gaponik, Pavel N.'

_publ_section_title
;
 An X-ray powder diffraction study of
 <i>cis</i>-dichloridobis(2-methyl-2<i>H</i>-tetrazol-5-amine-\k<i>N</i>^4^)platinum(II),
 a tetrazole-containing analogue of cisplatin
;
_journal_coeditor_code FA3255
_journal_issue 6
_journal_name_full 'Acta Crystallographica Section C'
_journal_page_first m195
_journal_page_last m198
_journal_paper_doi 10.1107/S0108270111018063
_journal_volume 67
_journal_year 2011
_chemical_formula_iupac '[Pt Cl2 (C2 H5 N5)2]'
_chemical_formula_moiety 'C4 H10 Cl2 N10 Pt'
_chemical_formula_structural 'C4 H10 Cl2 N10 Pt'
_chemical_formula_sum 'C4 H10 Cl2 N10 Pt'
_chemical_formula_weight 464.20
_chemical_name_systematic
;
<i>cis</i>-Dichloridobis(2-methyl-2<i>H</i>-tetrazol-5-amine-
\k<i>N</i>^4^)platinum(II)
;
_space_group_IT_number 19
_symmetry_cell_setting orthorhombic
_symmetry_space_group_name_Hall 'P 2ac 2ab'
_symmetry_space_group_name_H-M 'P 21 21 21'
_cell_angle_alpha 90.0
_cell_angle_beta 90.0
_cell_angle_gamma 90.0
_cell_formula_units_Z 4
_cell_length_a 8.37465(7)
_cell_length_b 11.93209(10)
_cell_length_c 12.61875(10)
_cell_measurement_temperature 295
_cell_volume 1260.955(18)
_computing_cell_refinement '<i>FULLPROF</i> (Rodr\'iguez-Carvajal, 2001)'
_computing_data_collection 'local program'
_computing_data_reduction 'local program'
_computing_molecular_graphics 'PLATON (Spek, 2009) and ORTEP-3 for Windows (Farrugia, 1997)'
_computing_publication_material '<i>FULLPROF</i> (Rodr\'iguez-Carvajal, 2001) and PLATON (Spek, 2009)'
_computing_structure_refinement '<i>FULLPROF</i> (Rodr\'iguez-Carvajal, 2001)'
_computing_structure_solution '<i>EXPO</i> (Altomare <i>et al.</i>, 1999)'
_diffrn_ambient_temperature 295
_diffrn_measurement_device_type 'HZG-4A (Carl Zeiss, Jena)'
_diffrn_measurement_method '\q/2\q scan'
_diffrn_radiation_monochromator 'Ni filtered'
_diffrn_radiation_type CuK\a
_diffrn_radiation_wavelength 1.5418
_exptl_absorpt_coefficient_mu 24.736
_exptl_crystal_density_diffrn 2.445
_exptl_crystal_F_000 864.0
_pd_block_diffractogram_id PtCl2(5Am2MeTz)2
_pd_char_colour yellow
_pd_char_particle_morphology 'finely ground powder'
_pd_meas_2theta_range_inc 0.02
_pd_meas_2theta_range_max 120.00
_pd_meas_2theta_range_min 5.00
_pd_meas_number_of_points 5751
_pd_meas_scan_method step
_pd_prep_pressure 100
_pd_prep_temperature 295(2)
_pd_proc_info_excluded_regions none
_pd_proc_ls_background_function Polynomial
_pd_proc_ls_pref_orient_corr none
_pd_proc_ls_profile_function psevdo-Voigt
_pd_proc_ls_prof_R_factor 0.036
_pd_proc_ls_prof_wR_expected 0.028
_pd_proc_ls_prof_wR_factor 0.046
_pd_spec_mounting 'packed powder pellet'
_pd_spec_mount_mode reflection
_pd_spec_shape 'flat sheet'
_pd_spec_size_axial 30
_pd_spec_size_equat 30
_pd_spec_size_thick 1
_refine_ls_goodness_of_fit_all 1.64
_refine_ls_hydrogen_treatment noref
_refine_ls_matrix_type fullcycle
_refine_ls_number_constraints 10
_refine_ls_number_parameters 66
_refine_ls_number_reflns 1191
_refine_ls_number_restraints 38
_refine_ls_R_factor_all 0.033
_refine_ls_shift/su_max 0.04
_refine_ls_structure_factor_coef Inet
_refine_ls_weighting_scheme sigma
_cod_data_source_file fa3255.cif
_cod_data_source_block I
_cod_database_code 2018101

loop_
_symmetry_equiv_pos_site_id
_symmetry_equiv_pos_as_xyz
1 x,y,z
2 1/2-x,-y,1/2+z
3 1/2+x,1/2-y,-z
4 -x,1/2+y,1/2-z

loop_
_atom_site_type_symbol
_atom_site_label
_atom_site_fract_x
_atom_site_fract_y
_atom_site_fract_z
_atom_site_U_iso_or_equiv
_atom_site_adp_type
_atom_site_calc_flag
_atom_site_occupancy
Pt Pt1 0.04899(13) 0.44768(10) 0.92362(8) 0.0320(5) Uiso d 1.00000
Cl Cl1 -0.1758(7) 0.3479(5) 0.9730(5) 0.0320(5) Uiso d 1.00000
Cl Cl2 0.0808(6) 0.5242(4) 1.0899(5) 0.0320(5) Uiso d 1.00000
N N1 0.5010(7) 0.5739(8) 0.8577(13) 0.0320(5) Uiso d 1.00000
N N2 0.4002(5) 0.6442(11) 0.8093(12) 0.0320(5) Uiso d 1.00000
N N3 0.2515(6) 0.6207(10) 0.8230(13) 0.0320(5) Uiso d 1.00000
N N4 0.2516(3) 0.5284(7) 0.8820(11) 0.0320(5) Uiso d 1.00000
N N5 0.4488(19) 0.4053(8) 0.9523(10) 0.0320(5) Uiso d 1.00000
C C2 0.455(3) 0.7322(12) 0.7333(12) 0.0320(5) Uiso d 1.00000
C C5 0.4038(5) 0.4938(9) 0.8925(14) 0.0320(5) Uiso d 1.00000
N N11 -0.0479(13) 0.3610(10) 0.6121(5) 0.0320(5) Uiso d 1.00000
N N22 0.0767(17) 0.2972(13) 0.6393(5) 0.0320(5) Uiso d 1.00000
N N33 0.1196(15) 0.3049(12) 0.7373(5) 0.0320(5) Uiso d 1.00000
N N44 0.0209(13) 0.3798(10) 0.7785(5) 0.0320(5) Uiso d 1.00000
N N55 -0.1990(14) 0.4863(11) 0.7199(10) 0.0320(5) Uiso d 1.00000
C C22 0.152(2) 0.2175(13) 0.5644(13) 0.0320(5) Uiso d 1.00000
C C55 -0.0771(18) 0.4154(15) 0.7020(6) 0.0320(5) Uiso d 1.00000
H H51 0.54642 0.39806 0.97126 0.048 Uiso calc 1.00000
H H52 0.37860 0.35670 0.97178 0.048 Uiso calc 1.00000
H H21 0.56952 0.73687 0.73498 0.048 Uiso calc 1.00000
H H22 0.41033 0.80329 0.75309 0.048 Uiso calc 1.00000
H H23 0.42073 0.71307 0.66303 0.048 Uiso calc 1.00000
H H551 -0.26900 0.49850 0.67156 0.048 Uiso calc 1.00000
H H552 -0.20937 0.51751 0.78132 0.048 Uiso calc 1.00000
H H221 0.10332 0.22547 0.49577 0.048 Uiso calc 1.00000
H H222 0.13629 0.14251 0.58959 0.048 Uiso calc 1.00000
H H223 0.26373 0.23329 0.55938 0.048 Uiso calc 1.00000

loop_
_atom_type_symbol
_atom_type_description
_atom_type_scat_dispersion_real
_atom_type_scat_dispersion_imag
_atom_type_scat_source
Pt Pt -1.7033 8.3905 'International Tables Vol C Tables 4.2.6.8 and 6.1.1.4'
N N 0.0061 0.0033 'International Tables Vol C Tables 4.2.6.8 and 6.1.1.4'
Cl Cl 0.1484 0.1585 'International Tables Vol C Tables 4.2.6.8 and 6.1.1.4'
H H 0.0000 0.0000 'International Tables Vol C Tables 4.2.6.8 and 6.1.1.4'
C C 0.0033 0.0016 'International Tables Vol C Tables 4.2.6.8 and 6.1.1.4'

loop_
_geom_angle_atom_site_label_1
_geom_angle_atom_site_label_2
_geom_angle_atom_site_label_3
_geom_angle_site_symmetry_1
_geom_angle_site_symmetry_2
_geom_angle_site_symmetry_3
_geom_angle
_geom_angle_publ_flag
Cl1 Pt1 Cl2 . . . 93.0(2) yes
Cl1 Pt1 N4 . . . 177.3(3) yes
Cl1 Pt1 N44 . . . 86.7(3) yes
Cl2 Pt1 N4 . . . 87.2(4) yes
Cl2 Pt1 N44 . . . 179.7(3) yes
N4 Pt1 N44 . . . 93.1(5) yes
N2 N1 C5 . . . 102.4(7) yes
N1 N2 N3 . . . 114.4(12) yes
N1 N2 C2 . . . 122.7(11) no
N3 N2 C2 . . . 122.4(14) no
N2 N3 N4 . . . 104.8(9) yes
Pt1 N4 N3 . . . 122.7(4) no
Pt1 N4 C5 . . . 128.6(8) no
N3 N4 C5 . . . 108.0(8) yes
N22 N11 C55 . . . 101.7(9) yes
N11 N22 N33 . . . 115.0(11) yes
N11 N22 C22 . . . 122.3(9) no
N33 N22 C22 . . . 122.6(14) no
N22 N33 N44 . . . 104.5(11) yes
Pt1 N44 N33 . . . 123.7(7) no
Pt1 N44 C55 . . . 126.9(10) no
N33 N44 C55 . . . 108.3(8) yes
C5 N5 H52 . . . 120.00 no
H51 N5 H52 . . . 120.00 no
C5 N5 H51 . . . 120.00 no
C55 N55 H551 . . . 120.00 no
H551 N55 H552 . . . 120.00 no
C55 N55 H552 . . . 120.00 no
N1 C5 N5 . . . 125.1(9) no
N1 C5 N4 . . . 109.1(10) yes
N4 C5 N5 . . . 124.0(11) no
N44 C55 N55 . . . 123.0(10) no
N11 C55 N44 . . . 110.4(13) yes
N11 C55 N55 . . . 126.2(11) no
N2 C2 H21 . . . 109.00 no
N2 C2 H22 . . . 110.00 no
N2 C2 H23 . . . 110.00 no
H21 C2 H22 . . . 109.00 no
H21 C2 H23 . . . 109.00 no
H22 C2 H23 . . . 110.00 no
N22 C22 H221 . . . 109.00 no
N22 C22 H222 . . . 109.00 no
N22 C22 H223 . . . 109.00 no
H221 C22 H222 . . . 109.00 no
H221 C22 H223 . . . 110.00 no
H222 C22 H223 . . . 110.00 no

loop_
_geom_bond_atom_site_label_1
_geom_bond_atom_site_label_2
_geom_bond_site_symmetry_1
_geom_bond_site_symmetry_2
_geom_bond_distance
_geom_bond_publ_flag
Pt1 Cl1 . . 2.313(6) yes
Pt1 Cl2 . . 2.304(6) yes
Pt1 N4 . . 2.021(6) yes
Pt1 N44 . . 2.016(8) yes
N1 N2 . . 1.338(15) yes
N1 C5 . . 1.330(14) yes
N2 N3 . . 1.288(8) yes
N2 C2 . . 1.49(2) yes
N3 N4 . . 1.329(17) yes
N4 C5 . . 1.346(7) yes
N5 C5 . . 1.352(17) yes
N11 N22 . . 1.337(18) yes
N11 C55 . . 1.330(14) yes
N22 N33 . . 1.291(10) yes
N22 C22 . . 1.48(2) yes
N33 N44 . . 1.324(17) yes
N44 C55 . . 1.336(15) yes
N55 C55 . . 1.35(2) yes
N5 H51 . . 0.8600 no
N5 H52 . . 0.8600 no
N55 H551 . . 0.8600 no
N55 H552 . . 0.8600 no
C2 H21 . . 0.9600 no
C2 H22 . . 0.9600 no
C2 H23 . . 0.9600 no
C22 H221 . . 0.9600 no
C22 H222 . . 0.9600 no
C22 H223 . . 0.9600 no

loop_
_geom_hbond_atom_site_label_D
_geom_hbond_atom_site_label_H
_geom_hbond_atom_site_label_A
_geom_hbond_site_symmetry_A
_geom_hbond_distance_DH
_geom_hbond_distance_HA
_geom_hbond_distance_DA
_geom_hbond_angle_DHA
_geom_hbond_publ_flag
N5 H51 Cl1 1_655 0.8600 2.400 3.228(17) 162 yes
N5 H52 Cl1 3_557 0.8600 2.580 3.332(12) 147 yes
N55 H551 Cl2 2_464 0.8600 2.820 3.596(13) 151 yes

loop_
_geom_torsion_atom_site_label_1
_geom_torsion_atom_site_label_2
_geom_torsion_atom_site_label_3
_geom_torsion_atom_site_label_4
_geom_torsion_site_symmetry_1
_geom_torsion_site_symmetry_2
_geom_torsion_site_symmetry_3
_geom_torsion_site_symmetry_4
_geom_torsion
_geom_torsion_publ_flag
Cl2 Pt1 N4 N3 . . . . -104.4(12) no
Cl2 Pt1 N4 C5 . . . . 86.6(14) no
N44 Pt1 N4 N3 . . . . 75.9(12) no
N44 Pt1 N4 C5 . . . . -93.2(14) no
Cl1 Pt1 N44 N33 . . . . -111.0(10) no
Cl1 Pt1 N44 C55 . . . . 82.3(12) no
N4 Pt1 N44 N33 . . . . 66.3(11) no
N4 Pt1 N44 C55 . . . . -100.4(12) no
C5 N1 N2 N3 . . . . 8.0(19) no
C5 N1 N2 C2 . . . . -163.6(14) no
N2 N1 C5 N4 . . . . -11.4(18) no
N2 N1 C5 N5 . . . . -176.2(15) no
N1 N2 N3 N4 . . . . -1.3(18) no
C2 N2 N3 N4 . . . . 170.4(13) no
N2 N3 N4 Pt1 . . . . -177.1(10) no
N2 N3 N4 C5 . . . . -6.1(17) no
Pt1 N4 C5 N1 . . . . -178.3(11) no
Pt1 N4 C5 N5 . . . . -13(2) no
N3 N4 C5 N1 . . . . 11.4(18) no
N3 N4 C5 N5 . . . . 176.5(14) no
C55 N11 N22 N33 . . . . 2.8(17) no
C55 N11 N22 C22 . . . . 178.5(14) no
N22 N11 C55 N44 . . . . -3.2(16) no
N22 N11 C55 N55 . . . . -175.5(16) no
N11 N22 N33 N44 . . . . -1.3(17) no
C22 N22 N33 N44 . . . . -177.0(13) no
N22 N33 N44 Pt1 . . . . -169.6(10) no
N22 N33 N44 C55 . . . . -0.8(16) no
Pt1 N44 C55 N11 . . . . 171.0(9) no
Pt1 N44 C55 N55 . . . . -16(2) no
N33 N44 C55 N11 . . . . 2.6(17) no
N33 N44 C55 N55 . . . . 175.3(14) no

loop_
_cod_related_entry_id
_cod_related_entry_database
_cod_related_entry_code
1 ChemSpider 30654308
